data_4080265
loop_
_publ_author_name
'Dulong, Florian'
'Thu\'ery, Pierre'
'Ephritikhine, Michel'
'Cantat, Thibault'

_publ_section_title
;
 Synthesis ofN-Aryloxy-\b-diketiminate Ligands and Coordination to
 Zirconium, Ytterbium, Thorium, and Uranium
;
_journal_issue 5
_journal_name_full Organometallics
_journal_page_first 1328
_journal_paper_doi 10.1021/om3010355
_journal_volume 32
_journal_year 2013
_chemical_formula_sum 'C62 H88 N4 O2 U'
_chemical_formula_weight 1159.39
_space_group_IT_number 15
_symmetry_cell_setting monoclinic
_symmetry_space_group_name_Hall '-C 2yc'
_symmetry_space_group_name_H-M 'C 1 2/c 1'
_atom_sites_solution_hydrogens geom
_atom_sites_solution_primary direct
_atom_sites_solution_secondary difmap
_audit_creation_method SHELXL-97
_cell_angle_alpha 90.00
_cell_angle_beta 102.364(3)
_cell_angle_gamma 90.00
_cell_formula_units_Z 4
_cell_length_a 21.2552(10)
_cell_length_b 10.7158(5)
_cell_length_c 25.9523(7)
_cell_measurement_reflns_used 156817
_cell_measurement_temperature 150(2)
_cell_measurement_theta_max 30.51
_cell_measurement_theta_min 3.45
_cell_volume 5774.0(4)
_computing_cell_refinement 'HKL2000 (Otwinowski & Minor, 1997)'
_computing_data_collection 'COLLECT (Nonius, 1998)'
_computing_data_reduction 'HKL2000 (Otwinowski & Minor, 1997)'
_computing_molecular_graphics 'SHELXTL (Sheldrick, 2008)'
_computing_publication_material 'SHELXTL (Sheldrick, 2008); PLATON (Spek, 2003)'
_computing_structure_refinement 'SHELXL-97 (Sheldrick, 2008)'
_computing_structure_solution 'SHELXS-97 (Sheldrick, 2008)'
_diffrn_ambient_temperature 150(2)
_diffrn_measured_fraction_theta_full 0.998
_diffrn_measured_fraction_theta_max 0.998
_diffrn_measurement_device_type 'Nonius Kappa-CCD area-detector diffractometer'
_diffrn_measurement_method 'two \f and twelve \w scans with 2\% steps (815 frames)'
_diffrn_radiation_monochromator graphite
_diffrn_radiation_source 'fine-focus sealed tube'
_diffrn_radiation_type MoK\a
_diffrn_radiation_wavelength 0.71073
_diffrn_reflns_av_R_equivalents 0.0298
_diffrn_reflns_av_sigmaI/netI 0.0403
_diffrn_reflns_limit_h_max 30
_diffrn_reflns_limit_h_min -30
_diffrn_reflns_limit_k_max 15
_diffrn_reflns_limit_k_min -15
_diffrn_reflns_limit_l_max 36
_diffrn_reflns_limit_l_min -37
_diffrn_reflns_number 156817
_diffrn_reflns_theta_full 30.51
_diffrn_reflns_theta_max 30.51
_diffrn_reflns_theta_min 3.45
_diffrn_standards_decay_% 0
_diffrn_standards_interval_time 0
_diffrn_standards_number 0
_exptl_absorpt_coefficient_mu 2.855
_exptl_absorpt_correction_T_max 0.752
_exptl_absorpt_correction_T_min 0.560
_exptl_absorpt_correction_type multi-scan
_exptl_absorpt_process_details 'SCALEPACK (Otwinowski & Minor, 1997)'
_exptl_crystal_colour 'translucent dark orange'
_exptl_crystal_density_diffrn 1.334
_exptl_crystal_density_method 'not measured'
_exptl_crystal_description parallelepiped
_exptl_crystal_F_000 2384
_exptl_crystal_size_max 0.23
_exptl_crystal_size_mid 0.14
_exptl_crystal_size_min 0.10
_refine_diff_density_max 0.896
_refine_diff_density_min -0.938
_refine_diff_density_rms 0.089
_refine_ls_extinction_method none
_refine_ls_goodness_of_fit_ref 0.989
_refine_ls_hydrogen_treatment constr
_refine_ls_matrix_type full
_refine_ls_number_parameters 324
_refine_ls_number_reflns 8792
_refine_ls_number_restraints 0
_refine_ls_restrained_S_all 0.989
_refine_ls_R_factor_all 0.0335
_refine_ls_R_factor_gt 0.0254
_refine_ls_shift/su_max 0.001
_refine_ls_shift/su_mean 0.000
_refine_ls_structure_factor_coef Fsqd
_refine_ls_weighting_details 'calc w=1/[\s^2^(Fo^2^)+(0.0330P)^2^] where P=(Fo^2^+2Fc^2^)/3'
_refine_ls_weighting_scheme calc
_refine_ls_wR_factor_gt 0.0567
_refine_ls_wR_factor_ref 0.0586
_reflns_number_gt 7705
_reflns_number_total 8792
_reflns_threshold_expression >2sigma(I)
_cod_data_source_file om3010355_si_002.cif
_cod_data_source_block 15b
_cod_original_sg_symbol_H-M 'C 2/c'
_cod_database_code 4080265

loop_
_symmetry_equiv_pos_as_xyz
'x, y, z'
'-x, y, -z+1/2'
'x+1/2, y+1/2, z'
'-x+1/2, y+1/2, -z+1/2'
'-x, -y, -z'
'x, -y, z-1/2'
'-x+1/2, -y+1/2, -z'
'x+1/2, -y+1/2, z-1/2'

loop_
_atom_site_label
_atom_site_type_symbol
_atom_site_fract_x
_atom_site_fract_y
_atom_site_fract_z
_atom_site_U_iso_or_equiv
_atom_site_adp_type
_atom_site_occupancy
_atom_site_symmetry_multiplicity
_atom_site_calc_flag
_atom_site_refinement_flags
U U 0.5000 0.666953(9) 0.7500 0.01974(3) Uani 1 2 d S
O1 O 0.46784(6) 0.51505(13) 0.69411(5) 0.0254(3) Uani 1 1 d .
N1 N 0.39540(8) 0.69850(15) 0.69770(6) 0.0222(3) Uani 1 1 d .
N2 N 0.43191(8) 0.74264(15) 0.80888(6) 0.0223(3) Uani 1 1 d .
C1 C 0.41102(9) 0.50832(19) 0.65880(7) 0.0226(4) Uani 1 1 d .
C2 C 0.36900(9) 0.60948(19) 0.65882(7) 0.0231(4) Uani 1 1 d .
C3 C 0.30813(10) 0.6114(2) 0.62604(7) 0.0260(4) Uani 1 1 d .
H3 H 0.2804 0.6779 0.6275 0.031 Uiso 1 1 calc R
C4 C 0.28871(9) 0.5137(2) 0.59096(7) 0.0267(4) Uani 1 1 d .
C5 C 0.33168(10) 0.41579(19) 0.59031(7) 0.0280(4) Uani 1 1 d .
H5 H 0.3191 0.3515 0.5662 0.034 Uiso 1 1 calc R
C6 C 0.39279(10) 0.40846(18) 0.62379(7) 0.0255(4) Uani 1 1 d .
C7 C 0.22197(10) 0.5128(2) 0.55316(7) 0.0308(5) Uani 1 1 d .
C8 C 0.18977(12) 0.3852(2) 0.55517(9) 0.0390(5) Uani 1 1 d .
H8A H 0.1465 0.3881 0.5346 0.058 Uiso 1 1 calc R
H8B H 0.1890 0.3651 0.5911 0.058 Uiso 1 1 calc R
H8C H 0.2137 0.3226 0.5411 0.058 Uiso 1 1 calc R
C9 C 0.23060(12) 0.5349(3) 0.49637(8) 0.0460(7) Uani 1 1 d .
H9A H 0.2515 0.6137 0.4946 0.069 Uiso 1 1 calc R
H9B H 0.1892 0.5356 0.4727 0.069 Uiso 1 1 calc R
H9C H 0.2565 0.4693 0.4865 0.069 Uiso 1 1 calc R
C10 C 0.17784(11) 0.6139(2) 0.56717(9) 0.0389(5) Uani 1 1 d .
H10A H 0.1945 0.6946 0.5611 0.058 Uiso 1 1 calc R
H10B H 0.1759 0.6064 0.6036 0.058 Uiso 1 1 calc R
H10C H 0.1354 0.6044 0.5456 0.058 Uiso 1 1 calc R
C11 C 0.43768(11) 0.2960(2) 0.62402(8) 0.0307(5) Uani 1 1 d .
C12 C 0.40886(14) 0.2007(2) 0.58136(10) 0.0424(6) Uani 1 1 d .
H12A H 0.3691 0.1693 0.5881 0.064 Uiso 1 1 calc R
H12B H 0.4385 0.1329 0.5819 0.064 Uiso 1 1 calc R
H12C H 0.4009 0.2402 0.5474 0.064 Uiso 1 1 calc R
C13 C 0.44768(13) 0.2318(2) 0.67819(9) 0.0389(5) Uani 1 1 d .
H13A H 0.4673 0.2895 0.7052 0.058 Uiso 1 1 calc R
H13B H 0.4752 0.1606 0.6787 0.058 Uiso 1 1 calc R
H13C H 0.4068 0.2054 0.6844 0.058 Uiso 1 1 calc R
C14 C 0.50263(13) 0.3380(2) 0.61348(11) 0.0396(5) Uani 1 1 d .
H14A H 0.4959 0.3797 0.5800 0.059 Uiso 1 1 calc R
H14B H 0.5297 0.2664 0.6130 0.059 Uiso 1 1 calc R
H14C H 0.5230 0.3941 0.6408 0.059 Uiso 1 1 calc R
C15 C 0.38792(10) 0.82127(18) 0.69469(8) 0.0230(4) Uani 1 1 d .
C16 C 0.40904(10) 0.89557(19) 0.73982(7) 0.0263(4) Uani 1 1 d .
H16 H 0.4217 0.9769 0.7347 0.032 Uiso 1 1 calc R
C17 C 0.41249(10) 0.85593(18) 0.79278(8) 0.0255(4) Uani 1 1 d .
C18 C 0.35778(11) 0.8880(2) 0.64407(8) 0.0300(4) Uani 1 1 d .
H18A H 0.3621 0.8376 0.6145 0.045 Uiso 1 1 calc R
H18B H 0.3791 0.9665 0.6426 0.045 Uiso 1 1 calc R
H18C H 0.3129 0.9024 0.6430 0.045 Uiso 1 1 calc R
C19 C 0.38871(13) 0.9490(2) 0.82784(8) 0.0382(5) Uani 1 1 d .
H19A H 0.3426 0.9545 0.8179 0.057 Uiso 1 1 calc R
H19B H 0.4072 1.0293 0.8240 0.057 Uiso 1 1 calc R
H19C H 0.4012 0.9223 0.8639 0.057 Uiso 1 1 calc R
C20 C 0.41327(10) 0.68790(18) 0.85428(8) 0.0245(4) Uani 1 1 d .
C21 C 0.45374(11) 0.68885(19) 0.90479(8) 0.0268(4) Uani 1 1 d .
C22 C 0.43287(11) 0.6267(2) 0.94528(8) 0.0328(5) Uani 1 1 d .
H22 H 0.4592 0.6268 0.9789 0.039 Uiso 1 1 calc R
C23 C 0.37490(11) 0.5652(2) 0.93738(9) 0.0373(5) Uani 1 1 d .
H23 H 0.3625 0.5235 0.9650 0.045 Uiso 1 1 calc R
C24 C 0.33534(11) 0.5663(2) 0.88764(9) 0.0375(5) Uani 1 1 d .
H24 H 0.2959 0.5253 0.8822 0.045 Uiso 1 1 calc R
C25 C 0.35299(11) 0.6270(2) 0.84560(8) 0.0320(5) Uani 1 1 d .
C26 C 0.51812(10) 0.7559(2) 0.91745(8) 0.0337(5) Uani 1 1 d .
H26 H 0.5314 0.7730 0.8842 0.040 Uiso 1 1 calc R
C27 C 0.51308(14) 0.8808(3) 0.94540(13) 0.0589(8) Uani 1 1 d .
H27A H 0.4835 0.9347 0.9225 0.088 Uiso 1 1 calc R
H27B H 0.5547 0.9196 0.9541 0.088 Uiso 1 1 calc R
H27C H 0.4978 0.8663 0.9771 0.088 Uiso 1 1 calc R
C28 C 0.57075(11) 0.6782(2) 0.95256(9) 0.0343(5) Uani 1 1 d .
H28A H 0.5611 0.6692 0.9869 0.051 Uiso 1 1 calc R
H28B H 0.6115 0.7193 0.9557 0.051 Uiso 1 1 calc R
H28C H 0.5726 0.5972 0.9371 0.051 Uiso 1 1 calc R
C29 C 0.30787(12) 0.6224(3) 0.79115(9) 0.0429(6) Uani 1 1 d .
H29 H 0.3247 0.6804 0.7682 0.051 Uiso 1 1 calc R
C30 C 0.23943(14) 0.6645(3) 0.79296(13) 0.0591(8) Uani 1 1 d .
H30A H 0.2209 0.6067 0.8138 0.089 Uiso 1 1 calc R
H30B H 0.2135 0.6670 0.7578 0.089 Uiso 1 1 calc R
H30C H 0.2410 0.7461 0.8084 0.089 Uiso 1 1 calc R
C31 C 0.30823(16) 0.4927(3) 0.76767(11) 0.0640(8) Uani 1 1 d .
H31A H 0.3517 0.4694 0.7670 0.096 Uiso 1 1 calc R
H31B H 0.2827 0.4926 0.7324 0.096 Uiso 1 1 calc R
H31C H 0.2906 0.4342 0.7888 0.096 Uiso 1 1 calc R

loop_
_atom_site_aniso_label
_atom_site_aniso_U_11
_atom_site_aniso_U_22
_atom_site_aniso_U_33
_atom_site_aniso_U_23
_atom_site_aniso_U_13
_atom_site_aniso_U_12
U 0.02011(5) 0.02065(5) 0.01680(5) 0.000 0.00025(3) 0.000
O1 0.0242(7) 0.0250(7) 0.0233(6) -0.0026(6) -0.0034(5) 0.0028(6)
N1 0.0245(8) 0.0226(8) 0.0184(7) -0.0013(6) 0.0019(6) 0.0006(6)
N2 0.0220(8) 0.0243(8) 0.0193(7) 0.0012(6) 0.0014(6) -0.0015(6)
C1 0.0246(9) 0.0231(9) 0.0181(8) 0.0024(7) 0.0004(7) -0.0001(8)
C2 0.0243(9) 0.0237(10) 0.0191(9) -0.0013(7) -0.0002(7) -0.0010(8)
C3 0.0239(10) 0.0299(11) 0.0226(9) 0.0013(8) 0.0013(7) 0.0012(8)
C4 0.0267(10) 0.0319(11) 0.0195(8) 0.0035(8) 0.0001(7) -0.0054(9)
C5 0.0345(11) 0.0259(10) 0.0204(9) -0.0006(8) -0.0012(8) -0.0066(9)
C6 0.0317(11) 0.0222(9) 0.0213(9) 0.0007(7) 0.0025(8) -0.0010(8)
C7 0.0251(10) 0.0436(13) 0.0205(9) 0.0020(9) -0.0022(7) -0.0082(9)
C8 0.0338(12) 0.0480(14) 0.0337(12) -0.0068(11) 0.0038(9) -0.0149(11)
C9 0.0344(12) 0.076(2) 0.0230(10) 0.0087(11) -0.0030(9) -0.0072(12)
C10 0.0266(11) 0.0495(14) 0.0358(12) 0.0026(11) -0.0042(9) -0.0031(11)
C11 0.0390(12) 0.0233(10) 0.0265(10) -0.0024(8) -0.0005(9) 0.0009(9)
C12 0.0576(17) 0.0265(11) 0.0377(13) -0.0078(10) -0.0017(11) 0.0037(11)
C13 0.0525(15) 0.0260(12) 0.0337(12) 0.0029(9) -0.0010(10) 0.0061(10)
C14 0.0443(14) 0.0341(13) 0.0405(13) -0.0063(10) 0.0093(11) 0.0070(10)
C15 0.0218(9) 0.0260(10) 0.0209(9) 0.0015(7) 0.0037(7) 0.0026(8)
C16 0.0317(11) 0.0217(10) 0.0251(9) 0.0005(8) 0.0055(8) -0.0031(8)
C17 0.0253(10) 0.0263(10) 0.0236(9) -0.0024(7) 0.0028(8) -0.0012(8)
C18 0.0374(12) 0.0279(11) 0.0227(10) 0.0023(8) 0.0021(8) 0.0057(9)
C19 0.0534(15) 0.0344(12) 0.0270(11) -0.0036(9) 0.0089(10) 0.0120(11)
C20 0.0267(10) 0.0244(10) 0.0234(9) 0.0000(7) 0.0074(8) -0.0003(8)
C21 0.0292(11) 0.0295(11) 0.0216(9) 0.0017(7) 0.0055(8) 0.0006(8)
C22 0.0337(12) 0.0415(12) 0.0231(10) 0.0050(9) 0.0059(9) 0.0005(10)
C23 0.0383(13) 0.0437(13) 0.0327(11) 0.0097(10) 0.0138(10) -0.0041(11)
C24 0.0326(12) 0.0429(13) 0.0370(12) 0.0059(10) 0.0070(9) -0.0105(10)
C25 0.0304(11) 0.0364(11) 0.0283(10) 0.0030(9) 0.0045(9) -0.0054(9)
C26 0.0298(11) 0.0458(14) 0.0236(10) 0.0059(9) 0.0014(8) -0.0081(10)
C27 0.0463(16) 0.0313(13) 0.084(2) 0.0037(14) -0.0198(15) -0.0048(12)
C28 0.0306(11) 0.0420(13) 0.0283(11) -0.0046(9) 0.0017(9) 0.0004(10)
C29 0.0353(13) 0.0583(15) 0.0319(12) 0.0074(11) 0.0000(10) -0.0189(12)
C30 0.0381(15) 0.076(2) 0.0564(18) 0.0200(15) -0.0044(13) -0.0084(14)
C31 0.077(2) 0.066(2) 0.0429(15) -0.0156(15) -0.0002(14) -0.0190(18)

loop_
_atom_type_symbol
_atom_type_description
_atom_type_scat_dispersion_real
_atom_type_scat_dispersion_imag
_atom_type_scat_source
C C 0.0033 0.0016 'International Tables Vol C Tables 4.2.6.8 and 6.1.1.4'
H H 0.0000 0.0000 'International Tables Vol C Tables 4.2.6.8 and 6.1.1.4'
U U -9.6767 9.6646 'International Tables Vol C Tables 4.2.6.8 and 6.1.1.4'
N N 0.0061 0.0033 'International Tables Vol C Tables 4.2.6.8 and 6.1.1.4'
O O 0.0106 0.0060 'International Tables Vol C Tables 4.2.6.8 and 6.1.1.4'

loop_
_geom_angle_atom_site_label_1
_geom_angle_atom_site_label_2
_geom_angle_atom_site_label_3
_geom_angle
_geom_angle_site_symmetry_1
_geom_angle_site_symmetry_3
O1 U O1 83.97(7) 2_656 .
O1 U N1 66.73(5) 2_656 2_656
O1 U N1 127.40(5) . 2_656
O1 U N1 127.40(5) 2_656 .
O1 U N1 66.73(5) . .
N1 U N1 163.58(8) 2_656 .
O1 U N2 121.03(5) 2_656 2_656
O1 U N2 88.58(5) . 2_656
N1 U N2 72.76(5) 2_656 2_656
N1 U N2 101.66(5) . 2_656
O1 U N2 88.59(5) 2_656 .
O1 U N2 121.03(5) . .
N1 U N2 101.66(5) 2_656 .
N1 U N2 72.76(5) . .
N2 U N2 141.44(8) 2_656 .
C1 O1 U 126.51(12) . .
C15 N1 C2 127.09(17) . .
C15 N1 U 105.17(13) . .
C2 N1 U 119.54(12) . .
C17 N2 C20 120.60(16) . .
C17 N2 U 107.01(12) . .
C20 N2 U 132.37(12) . .
O1 C1 C6 124.18(18) . .
O1 C1 C2 115.74(16) . .
C6 C1 C2 120.08(17) . .
C3 C2 C1 121.38(18) . .
C3 C2 N1 127.04(18) . .
C1 C2 N1 111.45(16) . .
C2 C3 C4 119.80(19) . .
C2 C3 H3 120.1 . .
C4 C3 H3 120.1 . .
C3 C4 C5 118.11(18) . .
C3 C4 C7 121.66(19) . .
C5 C4 C7 120.22(18) . .
C4 C5 C6 123.88(19) . .
C4 C5 H5 118.1 . .
C6 C5 H5 118.1 . .
C5 C6 C1 116.70(19) . .
C5 C6 C11 122.59(18) . .
C1 C6 C11 120.69(18) . .
C10 C7 C8 108.84(19) . .
C10 C7 C4 111.85(18) . .
C8 C7 C4 109.89(18) . .
C10 C7 C9 108.9(2) . .
C8 C7 C9 108.33(19) . .
C4 C7 C9 109.00(17) . .
C7 C8 H8A 109.5 . .
C7 C8 H8B 109.5 . .
H8A C8 H8B 109.5 . .
C7 C8 H8C 109.5 . .
H8A C8 H8C 109.5 . .
H8B C8 H8C 109.5 . .
C7 C9 H9A 109.5 . .
C7 C9 H9B 109.5 . .
H9A C9 H9B 109.5 . .
C7 C9 H9C 109.5 . .
H9A C9 H9C 109.5 . .
H9B C9 H9C 109.5 . .
C7 C10 H10A 109.5 . .
C7 C10 H10B 109.5 . .
H10A C10 H10B 109.5 . .
C7 C10 H10C 109.5 . .
H10A C10 H10C 109.5 . .
H10B C10 H10C 109.5 . .
C14 C11 C12 107.6(2) . .
C14 C11 C6 110.61(18) . .
C12 C11 C6 111.57(18) . .
C14 C11 C13 109.9(2) . .
C12 C11 C13 108.52(19) . .
C6 C11 C13 108.56(18) . .
C11 C12 H12A 109.5 . .
C11 C12 H12B 109.5 . .
H12A C12 H12B 109.5 . .
C11 C12 H12C 109.5 . .
H12A C12 H12C 109.5 . .
H12B C12 H12C 109.5 . .
C11 C13 H13A 109.5 . .
C11 C13 H13B 109.5 . .
H13A C13 H13B 109.5 . .
C11 C13 H13C 109.5 . .
H13A C13 H13C 109.5 . .
H13B C13 H13C 109.5 . .
C11 C14 H14A 109.5 . .
C11 C14 H14B 109.5 . .
H14A C14 H14B 109.5 . .
C11 C14 H14C 109.5 . .
H14A C14 H14C 109.5 . .
H14B C14 H14C 109.5 . .
N1 C15 C16 119.95(18) . .
N1 C15 C18 122.94(18) . .
C16 C15 C18 117.10(17) . .
C15 C16 C17 125.11(18) . .
C15 C16 H16 117.4 . .
C17 C16 H16 117.4 . .
N2 C17 C16 121.79(18) . .
N2 C17 C19 122.63(18) . .
C16 C17 C19 115.48(18) . .
C15 C18 H18A 109.5 . .
C15 C18 H18B 109.5 . .
H18A C18 H18B 109.5 . .
C15 C18 H18C 109.5 . .
H18A C18 H18C 109.5 . .
H18B C18 H18C 109.5 . .
C17 C19 H19A 109.5 . .
C17 C19 H19B 109.5 . .
H19A C19 H19B 109.5 . .
C17 C19 H19C 109.5 . .
H19A C19 H19C 109.5 . .
H19B C19 H19C 109.5 . .
C21 C20 C25 120.35(18) . .
C21 C20 N2 122.51(18) . .
C25 C20 N2 117.08(18) . .
C22 C21 C20 118.0(2) . .
C22 C21 C26 118.72(19) . .
C20 C21 C26 123.27(18) . .
C23 C22 C21 122.5(2) . .
C23 C22 H22 118.8 . .
C21 C22 H22 118.8 . .
C22 C23 C24 118.8(2) . .
C22 C23 H23 120.6 . .
C24 C23 H23 120.6 . .
C23 C24 C25 121.7(2) . .
C23 C24 H24 119.2 . .
C25 C24 H24 119.2 . .
C24 C25 C20 118.6(2) . .
C24 C25 C29 119.3(2) . .
C20 C25 C29 122.03(19) . .
C21 C26 C28 112.45(19) . .
C21 C26 C27 111.3(2) . .
C28 C26 C27 108.00(19) . .
C21 C26 H26 108.3 . .
C28 C26 H26 108.3 . .
C27 C26 H26 108.3 . .
C26 C27 H27A 109.5 . .
C26 C27 H27B 109.5 . .
H27A C27 H27B 109.5 . .
C26 C27 H27C 109.5 . .
H27A C27 H27C 109.5 . .
H27B C27 H27C 109.5 . .
C26 C28 H28A 109.5 . .
C26 C28 H28B 109.5 . .
H28A C28 H28B 109.5 . .
C26 C28 H28C 109.5 . .
H28A C28 H28C 109.5 . .
H28B C28 H28C 109.5 . .
C31 C29 C25 110.2(2) . .
C31 C29 C30 111.6(2) . .
C25 C29 C30 111.9(2) . .
C31 C29 H29 107.7 . .
C25 C29 H29 107.7 . .
C30 C29 H29 107.7 . .
C29 C30 H30A 109.5 . .
C29 C30 H30B 109.5 . .
H30A C30 H30B 109.5 . .
C29 C30 H30C 109.5 . .
H30A C30 H30C 109.5 . .
H30B C30 H30C 109.5 . .
C29 C31 H31A 109.5 . .
C29 C31 H31B 109.5 . .
H31A C31 H31B 109.5 . .
C29 C31 H31C 109.5 . .
H31A C31 H31C 109.5 . .
H31B C31 H31C 109.5 . .

loop_
_geom_bond_atom_site_label_1
_geom_bond_atom_site_label_2
_geom_bond_distance
_geom_bond_site_symmetry_2
U O1 2.1900(13) 2_656
U O1 2.1900(13) .
U N1 2.3679(17) 2_656
U N1 2.3679(17) .
U N2 2.4565(16) 2_656
U N2 2.4566(16) .
U C15 3.0010(19) 2_656
U C15 3.0010(19) .
O1 C1 1.353(2) .
N1 C15 1.325(2) .
N1 C2 1.414(2) .
N2 C17 1.321(2) .
N2 C20 1.445(2) .
C1 C6 1.404(3) .
C1 C2 1.405(3) .
C2 C3 1.388(3) .
C3 C4 1.391(3) .
C3 H3 0.9300 .
C4 C5 1.394(3) .
C4 C7 1.542(3) .
C5 C6 1.402(3) .
C5 H5 0.9300 .
C6 C11 1.536(3) .
C7 C10 1.527(3) .
C7 C8 1.535(3) .
C7 C9 1.542(3) .
C8 H8A 0.9600 .
C8 H8B 0.9600 .
C8 H8C 0.9600 .
C9 H9A 0.9600 .
C9 H9B 0.9600 .
C9 H9C 0.9600 .
C10 H10A 0.9600 .
C10 H10B 0.9600 .
C10 H10C 0.9600 .
C11 C14 1.531(4) .
C11 C12 1.534(3) .
C11 C13 1.538(3) .
C12 H12A 0.9600 .
C12 H12B 0.9600 .
C12 H12C 0.9600 .
C13 H13A 0.9600 .
C13 H13B 0.9600 .
C13 H13C 0.9600 .
C14 H14A 0.9600 .
C14 H14B 0.9600 .
C14 H14C 0.9600 .
C15 C16 1.408(3) .
C15 C18 1.512(3) .
C16 C17 1.425(3) .
C16 H16 0.9300 .
C17 C19 1.508(3) .
C18 H18A 0.9600 .
C18 H18B 0.9600 .
C18 H18C 0.9600 .
C19 H19A 0.9600 .
C19 H19B 0.9600 .
C19 H19C 0.9600 .
C20 C21 1.406(3) .
C20 C25 1.412(3) .
C21 C22 1.394(3) .
C21 C26 1.518(3) .
C22 C23 1.373(3) .
C22 H22 0.9300 .
C23 C24 1.381(3) .
C23 H23 0.9300 .
C24 C25 1.389(3) .
C24 H24 0.9300 .
C25 C29 1.529(3) .
C26 C28 1.529(3) .
C26 C27 1.537(4) .
C26 H26 0.9800 .
C27 H27A 0.9600 .
C27 H27B 0.9600 .
C27 H27C 0.9600 .
C28 H28A 0.9600 .
C28 H28B 0.9600 .
C28 H28C 0.9600 .
C29 C31 1.518(4) .
C29 C30 1.533(4) .
C29 H29 0.9800 .
C30 H30A 0.9600 .
C30 H30B 0.9600 .
C30 H30C 0.9600 .
C31 H31A 0.9600 .
C31 H31B 0.9600 .
C31 H31C 0.9600 .
